data_1570309
loop_
_publ_author_name
'Homma, Kenji'
'Yonemura, Masao'
'Kobayashi, Takeshi'
'Nagao, Miki'
'Hirayama, Masaaki'
'Kanno, Ryoji'

_publ_section_title
;
 Crystal structure and phase transitions of the lithium ionic conductor
 Li3PS4
;
_journal_issue 1
_journal_name_full 'Solid State Ionics'
_journal_page_first 53
_journal_page_last 58
_journal_paper_doi 10.1016/j.ssi.2010.10.001
_journal_volume 182
_journal_year 2011
_chemical_formula_sum 'Li3 P S4'
_chemical_formula_weight 180.037
_chemical_name_common 'Lithium tetrasulfidophosphate(V)'
_chemical_name_systematic 'Lithium tetrasulfidophosphate(V)'
_space_group_IT_number 31
_space_group_name_Hall 'P 2ac -2'
_space_group_name_H-M_alt 'P m n 21'
_cell_angle_alpha 90.000000
_cell_angle_beta 90.000000
_cell_angle_gamma 90.000000
_cell_formula_units_Z 2
_cell_length_a 7.70829(11)
_cell_length_b 6.53521(10)
_cell_length_c 6.1365(7)
_cell_volume 309.13(4)
_diffrn_radiation_wavelength 0.601806
_cod_data_source_file Li3PS4-gamma.cif
_cod_data_source_block 1
_cod_original_cell_volume 307.47(7)
_cod_database_code 1570309

loop_
_chemical_formula_structural
'Li3 (P S4)'

loop_
_space_group_symop_operation_xyz
'x, y, z'
'-x+1/2, -y, z+1/2'
'x+1/2, -y, z+1/2'
'-x, y, z'

loop_
_atom_site_label
_atom_site_occupancy
_atom_site_fract_x
_atom_site_fract_y
_atom_site_fract_z
_atom_site_adp_type
_atom_site_B_iso_or_equiv
_atom_site_type_symbol
Li1 1.0 0.2502(4) 0.3309(5) 0.0179(3) Biso 0.12(13) Li
Li2 1.0 0.000000 0.145(2) 0.486(2) Biso 0.12(13) Li
P1 1.0 0.000000 0.8218(3) 0.9942(3) Biso 0.148(2) P
S1 0.97(3) 0.2185(17) 0.6717(2) 0.8857(2) Biso 0.68(2) S
S2 0.98(2) 0.000000 0.1083(4) 0.888(4) Biso 0.59(6) S
S3 0.99(3) 0.000000 0.8049(3) 0.3230(2) Biso 0.77(3) S
